data_4312259
loop_
_publ_author_name
'Panagiotis Angaridis'
'F. Albert Cotton'
'Carlos A. Murillo'
'Dino Villagr\'an'
'Xiaoping Wang'

_publ_contact_author_address
;  Laboratory for Molecular Structure and Bonding
   Dept. of Chemistry
   Texas A&M University, PO Box  30012
   College Station, TX 77842-3012, USA
;
_publ_contact_author_email cotton@tamu.edu
_publ_contact_author_fax '(979) 845 9351'
_publ_contact_author_name 'F. A. Cotton'
_publ_contact_author_phone '(979) 845 4432'
_publ_section_title
;
 Paramagnetic Precursors for Supramolecular Assemblies: Selective
 Syntheses, Crystal Structures, and Electrochemical and Magnetic
 Properties of Ru2(O2CMe)4-n(formamidinate)nCl Complexes,n= 1-4
;
_journal_name_full 'Inorganic Chemistry'
_journal_page_first 8290
_journal_page_last 8300
_journal_paper_doi 10.1021/ic049108w
_journal_volume 43
_journal_year 2004
_chemical_formula_moiety 'C40 H47 Cl N4 O6 Ru2, C7 H8'
_chemical_formula_sum 'C47 H55 Cl N4 O6 Ru2'
_chemical_formula_weight 1009.54
_chemical_name_systematic
; 
{tris-[mu-(acetato)]-[mu-(di(2,6-xylyl)formamidinato)]-diruthenium(II,III)} 
-[di(2,6-xylyl)formamidine)] chloride toluene solvate 
;
_space_group_IT_number 19
_symmetry_cell_setting orthorhombic
_symmetry_space_group_name_Hall 'P 2ac 2ab'
_symmetry_space_group_name_H-M 'P 21 21 21'
_atom_sites_solution_hydrogens geom
_atom_sites_solution_primary direct
_atom_sites_solution_secondary difmap
_audit_creation_method SHELXL-97
_cell_angle_alpha 90.00
_cell_angle_beta 90.00
_cell_angle_gamma 90.00
_cell_formula_units_Z 4
_cell_length_a 14.810(2)
_cell_length_b 14.894(2)
_cell_length_c 22.232(3)
_cell_measurement_reflns_used 7379
_cell_measurement_temperature 213(2)
_cell_measurement_theta_max 25.00
_cell_measurement_theta_min 2.75
_cell_volume 4903.9(11)
_computing_cell_refinement SAINT
_computing_data_collection SMART
_computing_data_reduction SAINT
_computing_structure_refinement 'SHELXL-97 (Sheldrick, 1997)'
_computing_structure_solution 'SHELXS-97 (Sheldrick, 1990)'
_diffrn_ambient_temperature 213(2)
_diffrn_measured_fraction_theta_full 0.994
_diffrn_measured_fraction_theta_max 0.994
_diffrn_measurement_device_type 'Bruker SMART 1000'
_diffrn_measurement_method '\w scans'
_diffrn_radiation_monochromator graphite
_diffrn_radiation_source 'normal-focus sealed tube'
_diffrn_radiation_type MoK\a
_diffrn_radiation_wavelength 0.71073
_diffrn_reflns_av_R_equivalents 0.0665
_diffrn_reflns_av_sigmaI/netI 0.0501
_diffrn_reflns_limit_h_max 17
_diffrn_reflns_limit_h_min -17
_diffrn_reflns_limit_k_max 17
_diffrn_reflns_limit_k_min -17
_diffrn_reflns_limit_l_max 22
_diffrn_reflns_limit_l_min -26
_diffrn_reflns_number 25489
_diffrn_reflns_theta_full 25.11
_diffrn_reflns_theta_max 25.11
_diffrn_reflns_theta_min 1.65
_exptl_absorpt_coefficient_mu 0.718
_exptl_absorpt_correction_T_max 0.8876
_exptl_absorpt_correction_T_min 0.7720
_exptl_absorpt_correction_type multi-scan
_exptl_absorpt_process_details SADABS
_exptl_crystal_colour orange
_exptl_crystal_density_diffrn 1.367
_exptl_crystal_density_method 'not measured'
_exptl_crystal_description block
_exptl_crystal_F_000 2072
_exptl_crystal_size_max 0.38
_exptl_crystal_size_mid 0.34
_exptl_crystal_size_min 0.17
_refine_diff_density_max 0.909
_refine_diff_density_min -0.873
_refine_diff_density_rms 0.111
_refine_ls_abs_structure_details 'Flack H D (1983), Acta Cryst. A39, 876-881'
_refine_ls_abs_structure_Flack -0.09(6)
_refine_ls_extinction_method none
_refine_ls_goodness_of_fit_ref 1.119
_refine_ls_hydrogen_treatment mixed
_refine_ls_matrix_type full
_refine_ls_number_parameters 420
_refine_ls_number_reflns 8600
_refine_ls_number_restraints 1
_refine_ls_restrained_S_all 1.120
_refine_ls_R_factor_all 0.0670
_refine_ls_R_factor_gt 0.0557
_refine_ls_shift/su_max 0.002
_refine_ls_shift/su_mean 0.000
_refine_ls_structure_factor_coef Fsqd
_refine_ls_weighting_details 'calc w=1/[\s^2^(Fo^2^)+(0.0609P)^2^+12.4564P] where P=(Fo^2^+2Fc^2^)/3'
_refine_ls_weighting_scheme calc
_refine_ls_wR_factor_gt 0.1366
_refine_ls_wR_factor_ref 0.1471
_reflns_number_gt 7674
_reflns_number_total 8600
_reflns_threshold_expression >2sigma(I)
_cod_data_source_file ic049108wsi20040707_033913_3.cif
_cod_data_source_block cmpd1b
_cod_original_cell_volume 4904.0(11)
_cod_database_code 4312259

loop_
_symmetry_equiv_pos_as_xyz
'x, y, z'
'-x+1/2, -y, z+1/2'
'-x, y+1/2, -z+1/2'
'x+1/2, -y+1/2, -z'

loop_
_atom_site_label
_atom_site_type_symbol
_atom_site_fract_x
_atom_site_fract_y
_atom_site_fract_z
_atom_site_U_iso_or_equiv
_atom_site_adp_type
_atom_site_occupancy
_atom_site_symmetry_multiplicity
_atom_site_calc_flag
_atom_site_refinement_flags
_atom_site_disorder_assembly
_atom_site_disorder_group
Ru1 Ru -0.20425(4) 0.44987(4) -0.01718(3) 0.04288(16) Uani 1 1 d . A .
Ru2 Ru -0.14854(4) 0.36839(3) 0.06438(2) 0.03429(14) Uani 1 1 d . A .
Cl Cl -0.2628(2) 0.53174(15) -0.10563(10) 0.0724(7) Uani 1 1 d . . .
O1 O -0.3283(3) 0.4480(4) 0.0222(2) 0.0508(13) Uani 1 1 d . . .
O2 O -0.2742(3) 0.3699(4) 0.1008(2) 0.0412(11) Uani 1 1 d . . .
O3 O -0.2346(5) 0.3308(3) -0.0595(2) 0.0616(16) Uani 1 1 d . . .
O4 O -0.1844(4) 0.2526(3) 0.0191(2) 0.0498(14) Uani 1 1 d . . .
O5 O -0.0809(4) 0.4380(5) -0.0562(3) 0.0656(16) Uani 1 1 d . . .
O6 O -0.0261(3) 0.3608(4) 0.0224(2) 0.0461(11) Uani 1 1 d . . .
N1 N -0.1723(4) 0.5657(4) 0.0262(3) 0.0479(16) Uani 1 1 d . . .
N2 N -0.1127(4) 0.4858(3) 0.1062(2) 0.0314(12) Uani 1 1 d . . .
N3 N -0.1012(4) 0.2601(4) 0.1370(3) 0.0386(13) Uani 1 1 d . . .
N4 N -0.0298(5) 0.2123(4) 0.2261(3) 0.0504(17) Uani 1 1 d . . .
C1 C -0.3367(5) 0.4074(6) 0.0726(4) 0.055(2) Uani 1 1 d . . .
C2 C -0.4312(7) 0.4058(11) 0.1015(6) 0.112(5) Uani 1 1 d . . .
H2A H -0.4286 0.3734 0.1393 0.168 Uiso 1 1 calc R . .
H2B H -0.4733 0.3761 0.0746 0.168 Uiso 1 1 calc R . .
H2C H -0.4513 0.4668 0.1088 0.168 Uiso 1 1 calc R . .
C3 C -0.2167(7) 0.2578(6) -0.0336(4) 0.058(2) Uani 1 1 d . . .
C4 C -0.2385(11) 0.1691(7) -0.0643(5) 0.105(5) Uani 1 1 d . . .
H4A H -0.2626 0.1807 -0.1041 0.158 Uiso 1 1 calc R . .
H4B H -0.2829 0.1367 -0.0407 0.158 Uiso 1 1 calc R . .
H4C H -0.1840 0.1334 -0.0676 0.158 Uiso 1 1 calc R . .
C5 C -0.0197(7) 0.3950(7) -0.0295(4) 0.069(3) Uani 1 1 d . . .
C6 C 0.0710(8) 0.3853(12) -0.0613(6) 0.126(6) Uani 1 1 d . . .
H6A H 0.0680 0.4140 -0.1005 0.190 Uiso 1 1 calc R . .
H6B H 0.0849 0.3221 -0.0664 0.190 Uiso 1 1 calc R . .
H6C H 0.1178 0.4136 -0.0374 0.190 Uiso 1 1 calc R . .
C11 C -0.2069(13) 0.6583(9) 0.0108(7) 0.042(4) Uiso 0.55(2) 1 d P A 1
C12 C -0.1397(14) 0.7035(11) -0.0270(8) 0.052(4) Uiso 0.55(2) 1 d P A 1
C13 C -0.1594(18) 0.7954(14) -0.0459(9) 0.065(5) Uiso 0.55(2) 1 d P A 1
H13A H -0.1209 0.8295 -0.0705 0.078 Uiso 0.55(2) 1 calc PR A 1
C14 C -0.243(2) 0.8279(19) -0.0231(12) 0.083(7) Uiso 0.55(2) 1 d P A 1
H14A H -0.2576 0.8867 -0.0349 0.100 Uiso 0.55(2) 1 calc PR A 1
C15 C -0.305(2) 0.7874(17) 0.0133(13) 0.097(8) Uiso 0.55(2) 1 d P A 1
H15A H -0.3581 0.8168 0.0261 0.117 Uiso 0.55(2) 1 calc PR A 1
C16 C -0.2835(15) 0.6929(13) 0.0312(9) 0.061(5) Uiso 0.55(2) 1 d P A 1
C17 C -0.0541(19) 0.6634(18) -0.0442(11) 0.081(7) Uiso 0.55(2) 1 d P A 1
H17A H -0.0214 0.7045 -0.0701 0.121 Uiso 0.55(2) 1 calc PR A 1
H17B H -0.0651 0.6077 -0.0655 0.121 Uiso 0.55(2) 1 calc PR A 1
H17C H -0.0186 0.6513 -0.0084 0.121 Uiso 0.55(2) 1 calc PR A 1
C18 C -0.344(2) 0.647(2) 0.0729(14) 0.103(9) Uiso 0.55(2) 1 d P A 1
H18A H -0.3214 0.5866 0.0806 0.154 Uiso 0.55(2) 1 calc PR A 1
H18B H -0.4039 0.6427 0.0553 0.154 Uiso 0.55(2) 1 calc PR A 1
H18C H -0.3472 0.6798 0.1104 0.154 Uiso 0.55(2) 1 calc PR A 1
C11' C -0.1749(13) 0.6534(11) -0.0027(8) 0.033(5) Uiso 0.45(2) 1 d P A 2
C12' C -0.1032(18) 0.6888(14) -0.0393(9) 0.045(5) Uiso 0.45(2) 1 d P A 2
C13' C -0.1155(19) 0.7767(15) -0.0597(11) 0.067(7) Uiso 0.45(2) 1 d P A 2
H13B H -0.0731 0.8054 -0.0846 0.081 Uiso 0.45(2) 1 calc PR A 2
C14' C -0.203(2) 0.8236(17) -0.0390(10) 0.056(6) Uiso 0.45(2) 1 d P A 2
H14B H -0.2083 0.8841 -0.0503 0.068 Uiso 0.45(2) 1 calc PR A 2
C15' C -0.2694(18) 0.7914(17) -0.0083(11) 0.061(6) Uiso 0.45(2) 1 d P A 2
H15B H -0.3217 0.8247 0.0004 0.073 Uiso 0.45(2) 1 calc PR A 2
C16' C -0.2571(15) 0.7023(13) 0.0111(10) 0.046(5) Uiso 0.45(2) 1 d P A 2
C18' C -0.338(2) 0.657(2) 0.0474(14) 0.079(8) Uiso 0.45(2) 1 d P A 2
H18D H -0.3858 0.7008 0.0526 0.119 Uiso 0.45(2) 1 calc PR A 2
H18E H -0.3160 0.6382 0.0865 0.119 Uiso 0.45(2) 1 calc PR A 2
H18F H -0.3601 0.6060 0.0253 0.119 Uiso 0.45(2) 1 calc PR A 2
C17' C -0.0242(17) 0.6366(18) -0.0570(12) 0.071(7) Uiso 0.45(2) 1 d P A 2
H17D H 0.0164 0.6742 -0.0802 0.106 Uiso 0.45(2) 1 calc PR A 2
H17E H -0.0431 0.5858 -0.0812 0.106 Uiso 0.45(2) 1 calc PR A 2
H17F H 0.0067 0.6151 -0.0213 0.106 Uiso 0.45(2) 1 calc PR A 2
C20 C -0.1328(5) 0.5614(5) 0.0789(3) 0.0410(17) Uani 1 1 d . A .
H20A H -0.1181 0.6156 0.0982 0.049 Uiso 1 1 calc R . .
C21 C -0.0659(5) 0.4892(4) 0.1630(3) 0.0341(14) Uani 1 1 d . A .
C22 C 0.0292(5) 0.4958(4) 0.1629(3) 0.0429(17) Uani 1 1 d . . .
C23 C 0.0736(6) 0.4927(5) 0.2177(4) 0.0499(19) Uani 1 1 d . A .
H23A H 0.1370 0.4961 0.2181 0.060 Uiso 1 1 calc R . .
C24 C 0.0282(6) 0.4847(5) 0.2716(4) 0.053(2) Uani 1 1 d . . .
H24A H 0.0599 0.4794 0.3080 0.063 Uiso 1 1 calc R A .
C25 C -0.0660(6) 0.4848(5) 0.2707(4) 0.053(2) Uani 1 1 d . A .
H25A H -0.0979 0.4826 0.3072 0.064 Uiso 1 1 calc R . .
C26 C -0.1138(5) 0.4881(5) 0.2168(3) 0.0420(17) Uani 1 1 d . . .
C27 C 0.0810(6) 0.5082(6) 0.1057(4) 0.059(2) Uani 1 1 d . A .
H27A H 0.1450 0.5110 0.1146 0.089 Uiso 1 1 calc R . .
H27B H 0.0622 0.5636 0.0864 0.089 Uiso 1 1 calc R . .
H27C H 0.0692 0.4581 0.0790 0.089 Uiso 1 1 calc R . .
C28 C -0.2164(6) 0.4875(6) 0.2170(4) 0.059(2) Uani 1 1 d . A .
H28A H -0.2384 0.4897 0.1759 0.089 Uiso 1 1 calc R . .
H28B H -0.2385 0.5393 0.2389 0.089 Uiso 1 1 calc R . .
H28C H -0.2378 0.4330 0.2361 0.089 Uiso 1 1 calc R . .
C31 C 0.0338(7) 0.2348(7) 0.2709(4) 0.038(3) Uiso 0.543(16) 1 d PG A 1
C32 C -0.0091(6) 0.2557(8) 0.3248(5) 0.057(4) Uiso 0.543(16) 1 d PG A 1
C33 C 0.0414(8) 0.2835(9) 0.3741(4) 0.073(5) Uiso 0.543(16) 1 d PG A 1
H33A H 0.0124 0.2976 0.4105 0.088 Uiso 0.543(16) 1 calc PR A 1
C34 C 0.1347(8) 0.2906(10) 0.3696(5) 0.073(5) Uiso 0.543(16) 1 d PG A 1
H34A H 0.1688 0.3094 0.4029 0.088 Uiso 0.543(16) 1 calc PR A 1
C35 C 0.1776(6) 0.2698(9) 0.3157(5) 0.086(7) Uiso 0.543(16) 1 d PG A 1
H35A H 0.2407 0.2745 0.3126 0.103 Uiso 0.543(16) 1 calc PR A 1
C36 C 0.1271(7) 0.2419(8) 0.2664(4) 0.053(4) Uiso 0.543(16) 1 d PG A 1
C37 C -0.1076(12) 0.2573(11) 0.3349(7) 0.053(4) Uiso 0.543(16) 1 d P A 1
H37A H -0.1198 0.2741 0.3763 0.079 Uiso 0.543(16) 1 calc PR A 1
H37B H -0.1325 0.1982 0.3271 0.079 Uiso 0.543(16) 1 calc PR A 1
H37C H -0.1352 0.3006 0.3080 0.079 Uiso 0.543(16) 1 calc PR A 1
C38 C 0.1689(13) 0.2192(13) 0.2048(9) 0.070(5) Uiso 0.543(16) 1 d P A 1
H38A H 0.2339 0.2261 0.2069 0.106 Uiso 0.543(16) 1 calc PR A 1
H38B H 0.1447 0.2594 0.1745 0.106 Uiso 0.543(16) 1 calc PR A 1
H38C H 0.1543 0.1577 0.1943 0.106 Uiso 0.543(16) 1 calc PR A 1
C31' C -0.0001(8) 0.2394(8) 0.2841(4) 0.032(4) Uiso 0.457(16) 1 d PG A 2
C32' C -0.0555(7) 0.2577(8) 0.3331(5) 0.044(4) Uiso 0.457(16) 1 d PG A 2
C33' C -0.0179(9) 0.2864(10) 0.3871(4) 0.066(6) Uiso 0.457(16) 1 d PG A 2
H33B H -0.0553 0.2987 0.4202 0.079 Uiso 0.457(16) 1 calc PR A 2
C34' C 0.0751(9) 0.2968(11) 0.3921(5) 0.070(6) Uiso 0.457(16) 1 d PG A 2
H34B H 0.1005 0.3162 0.4286 0.085 Uiso 0.457(16) 1 calc PR A 2
C35' C 0.1305(7) 0.2785(11) 0.3431(6) 0.082(7) Uiso 0.457(16) 1 d PG A 2
H35B H 0.1933 0.2856 0.3465 0.098 Uiso 0.457(16) 1 calc PR A 2
C36' C 0.0929(8) 0.2499(10) 0.2891(5) 0.059(5) Uiso 0.457(16) 1 d PG A 2
C37' C -0.1584(17) 0.2495(15) 0.3216(10) 0.070(6) Uiso 0.457(16) 1 d P A 2
H37D H -0.1686 0.2279 0.2810 0.105 Uiso 0.457(16) 1 calc PR A 2
H37E H -0.1865 0.3079 0.3264 0.105 Uiso 0.457(16) 1 calc PR A 2
H37F H -0.1845 0.2077 0.3502 0.105 Uiso 0.457(16) 1 calc PR A 2
C38' C 0.1549(15) 0.2361(14) 0.2422(10) 0.059(5) Uiso 0.457(16) 1 d P A 2
H38D H 0.2155 0.2479 0.2567 0.088 Uiso 0.457(16) 1 calc PR A 2
H38E H 0.1411 0.2765 0.2092 0.088 Uiso 0.457(16) 1 calc PR A 2
H38F H 0.1508 0.1745 0.2284 0.088 Uiso 0.457(16) 1 calc PR A 2
C40 C -0.0577(5) 0.2719(5) 0.1853(3) 0.0444(17) Uiso 1 1 d . A 2
H40A H -0.0428 0.3319 0.1937 0.053 Uiso 1 1 calc R A 2
C41 C -0.1013(8) 0.1668(6) 0.1168(5) 0.038(4) Uiso 0.477(12) 1 d PG A 1
C42 C -0.0269(7) 0.1340(8) 0.0857(6) 0.061(5) Uiso 0.477(12) 1 d PG A 1
C43 C -0.0298(8) 0.0489(9) 0.0601(7) 0.090(7) Uiso 0.477(12) 1 d PG A 1
H43A H 0.0205 0.0268 0.0390 0.109 Uiso 0.477(12) 1 calc PR A 1
C44 C -0.1070(9) -0.0034(7) 0.0656(7) 0.077(6) Uiso 0.477(12) 1 d PG A 1
H44A H -0.1090 -0.0610 0.0483 0.093 Uiso 0.477(12) 1 calc PR A 1
C45 C -0.1814(7) 0.0293(7) 0.0968(6) 0.054(5) Uiso 0.477(12) 1 d PG A 1
H45A H -0.2337 -0.0061 0.1005 0.064 Uiso 0.477(12) 1 calc PR A 1
C46 C -0.1786(7) 0.1144(7) 0.1224(5) 0.061(5) Uiso 0.477(12) 1 d PG A 1
C47 C 0.0621(14) 0.1807(14) 0.0823(9) 0.068(6) Uiso 0.477(12) 1 d P A 1
H47A H 0.1036 0.1451 0.0584 0.102 Uiso 0.477(12) 1 calc PR A 1
H47B H 0.0863 0.1880 0.1226 0.102 Uiso 0.477(12) 1 calc PR A 1
H47C H 0.0542 0.2391 0.0638 0.102 Uiso 0.477(12) 1 calc PR A 1
C48 C -0.2527(16) 0.1568(15) 0.1646(10) 0.064(6) Uiso 0.477(12) 1 d P A 1
H48A H -0.3045 0.1172 0.1665 0.096 Uiso 0.477(12) 1 calc PR A 1
H48B H -0.2711 0.2146 0.1487 0.096 Uiso 0.477(12) 1 calc PR A 1
H48C H -0.2280 0.1648 0.2047 0.096 Uiso 0.477(12) 1 calc PR A 1
C41' C -0.1397(7) 0.1672(5) 0.1285(4) 0.038(3) Uiso 0.523(12) 1 d PG A 2
C42' C -0.0951(6) 0.1061(7) 0.0917(5) 0.057(4) Uiso 0.523(12) 1 d PG A 2
C43' C -0.1321(8) 0.0216(6) 0.0817(5) 0.060(4) Uiso 0.523(12) 1 d PG A 2
H43B H -0.1020 -0.0197 0.0568 0.071 Uiso 0.523(12) 1 calc PR A 2
C44' C -0.2135(8) -0.0018(6) 0.1085(6) 0.095(7) Uiso 0.523(12) 1 d PG A 2
H44B H -0.2385 -0.0589 0.1017 0.114 Uiso 0.523(12) 1 calc PR A 2
C45' C -0.2581(7) 0.0593(8) 0.1453(6) 0.083(6) Uiso 0.523(12) 1 d PG A 2
H45B H -0.3132 0.0434 0.1634 0.100 Uiso 0.523(12) 1 calc PR A 2
C46' C -0.2211(7) 0.1437(7) 0.1553(5) 0.053(4) Uiso 0.523(12) 1 d PG A 2
C47' C -0.0002(14) 0.1360(13) 0.0667(10) 0.071(5) Uiso 0.523(12) 1 d P A 2
H47D H 0.0123 0.1971 0.0793 0.107 Uiso 0.523(12) 1 calc PR A 2
H47E H -0.0006 0.1329 0.0231 0.107 Uiso 0.523(12) 1 calc PR A 2
H47F H 0.0462 0.0964 0.0823 0.107 Uiso 0.523(12) 1 calc PR A 2
C48' C -0.2679(14) 0.1993(14) 0.1974(9) 0.072(5) Uiso 0.523(12) 1 d P A 2
H48D H -0.3229 0.1695 0.2101 0.108 Uiso 0.523(12) 1 calc PR A 2
H48E H -0.2829 0.2561 0.1785 0.108 Uiso 0.523(12) 1 calc PR A 2
H48F H -0.2297 0.2100 0.2321 0.108 Uiso 0.523(12) 1 calc PR A 2
C51 C -0.0179(11) 0.4330(12) -0.2404(7) 0.194(9) Uiso 1 1 d GD . .
C52 C -0.0233(11) 0.5183(14) -0.2153(6) 0.171(8) Uiso 1 1 d GD . .
H52A H -0.0685 0.5315 -0.1870 0.205 Uiso 1 1 calc R . .
C53 C 0.0383(15) 0.5841(9) -0.2320(8) 0.278(16) Uiso 1 1 d G . .
H53A H 0.0347 0.6418 -0.2151 0.334 Uiso 1 1 calc R . .
C54 C 0.1052(12) 0.5647(13) -0.2739(9) 0.242(13) Uiso 1 1 d G . .
H54A H 0.1469 0.6092 -0.2852 0.291 Uiso 1 1 calc R . .
C55 C 0.1106(10) 0.4794(15) -0.2990(6) 0.229(12) Uiso 1 1 d G . .
H55A H 0.1558 0.4662 -0.3273 0.275 Uiso 1 1 calc R . .
C56 C 0.0490(14) 0.4135(10) -0.2822(7) 0.184(9) Uiso 1 1 d GD . .
H56A H 0.0526 0.3558 -0.2992 0.221 Uiso 1 1 calc R . .
C57 C -0.0738(16) 0.3586(18) -0.2199(11) 0.210(10) Uiso 1 1 d D . .
H57A H -0.1188 0.3807 -0.1918 0.314 Uiso 1 1 calc R . .
H57B H -0.0362 0.3143 -0.2000 0.314 Uiso 1 1 calc R . .
H57C H -0.1037 0.3313 -0.2541 0.314 Uiso 1 1 calc R . .

loop_
_atom_site_aniso_label
_atom_site_aniso_U_11
_atom_site_aniso_U_22
_atom_site_aniso_U_33
_atom_site_aniso_U_23
_atom_site_aniso_U_13
_atom_site_aniso_U_12
Ru1 0.0565(4) 0.0347(3) 0.0375(3) 0.0023(3) -0.0095(3) -0.0017(3)
Ru2 0.0425(3) 0.0263(2) 0.0340(3) -0.0003(2) -0.0028(2) 0.0000(2)
Cl 0.111(2) 0.0510(13) 0.0551(12) 0.0111(10) -0.0346(12) -0.0079(12)
O1 0.048(3) 0.053(3) 0.052(3) -0.003(3) -0.015(2) 0.002(2)
O2 0.030(2) 0.040(3) 0.054(3) -0.002(2) -0.003(2) -0.005(2)
O3 0.106(5) 0.035(3) 0.044(3) -0.001(2) -0.024(3) 0.008(3)
O4 0.078(4) 0.029(2) 0.042(3) -0.002(2) -0.011(3) 0.001(2)
O5 0.065(4) 0.088(5) 0.044(3) 0.012(3) 0.004(3) 0.005(3)
O6 0.049(3) 0.049(3) 0.040(3) 0.000(2) 0.005(2) 0.004(2)
N1 0.069(4) 0.029(3) 0.046(3) 0.011(3) -0.020(3) -0.006(3)
N2 0.033(3) 0.024(3) 0.037(3) 0.006(2) 0.000(2) 0.004(2)
N3 0.040(3) 0.035(3) 0.040(3) 0.007(2) 0.003(3) 0.011(3)
N4 0.082(5) 0.020(3) 0.049(4) 0.006(3) -0.023(3) 0.001(3)
C1 0.022(4) 0.069(5) 0.074(6) -0.016(5) 0.003(4) -0.001(3)
C2 0.045(6) 0.197(16) 0.093(8) 0.010(9) 0.008(6) 0.014(7)
C3 0.084(6) 0.045(4) 0.045(5) -0.002(4) -0.014(4) 0.000(4)
C4 0.200(15) 0.048(5) 0.068(6) -0.016(5) -0.039(9) -0.001(7)
C5 0.071(6) 0.089(7) 0.047(5) -0.009(5) 0.016(4) -0.003(5)
C6 0.083(8) 0.221(18) 0.076(7) 0.037(10) 0.035(7) 0.026(10)
C20 0.053(4) 0.030(3) 0.040(4) -0.003(3) -0.011(3) 0.004(3)
C21 0.047(4) 0.022(3) 0.034(3) 0.000(3) -0.002(3) 0.005(3)
C22 0.050(4) 0.023(3) 0.056(4) -0.006(3) -0.015(4) 0.002(3)
C23 0.048(4) 0.036(4) 0.066(5) -0.003(3) -0.016(4) 0.007(3)
C24 0.075(6) 0.027(4) 0.056(5) 0.001(3) -0.027(4) 0.001(4)
C25 0.085(6) 0.025(4) 0.048(4) -0.001(3) 0.003(4) -0.004(4)
C26 0.051(4) 0.029(3) 0.046(4) -0.004(3) -0.010(3) -0.006(3)
C27 0.043(4) 0.067(6) 0.067(5) -0.006(4) 0.001(4) 0.001(4)
C28 0.054(5) 0.071(6) 0.053(5) -0.009(4) 0.011(4) -0.002(4)

loop_
_atom_type_symbol
_atom_type_description
_atom_type_scat_dispersion_real
_atom_type_scat_dispersion_imag
_atom_type_scat_source
C C 0.0033 0.0016 'International Tables Vol C Tables 4.2.6.8 and 6.1.1.4'
H H 0.0000 0.0000 'International Tables Vol C Tables 4.2.6.8 and 6.1.1.4'
N N 0.0061 0.0033 'International Tables Vol C Tables 4.2.6.8 and 6.1.1.4'
O O 0.0106 0.0060 'International Tables Vol C Tables 4.2.6.8 and 6.1.1.4'
Cl Cl 0.1484 0.1585 'International Tables Vol C Tables 4.2.6.8 and 6.1.1.4'
Ru Ru -1.2594 0.8363 'International Tables Vol C Tables 4.2.6.8 and 6.1.1.4'

loop_
_geom_angle_atom_site_label_1
_geom_angle_atom_site_label_2
_geom_angle_atom_site_label_3
_geom_angle
_geom_angle_site_symmetry_1
_geom_angle_site_symmetry_3
_geom_angle_publ_flag
O5 Ru1 N1 93.9(3) . . y
O5 Ru1 O1 174.2(3) . . y
N1 Ru1 O1 91.0(2) . . y
O5 Ru1 O3 85.8(3) . . y
N1 Ru1 O3 178.5(2) . . y
O1 Ru1 O3 89.3(2) . . y
O5 Ru1 Ru2 88.22(17) . . y
N1 Ru1 Ru2 89.45(16) . . y
O1 Ru1 Ru2 88.74(15) . . y
O3 Ru1 Ru2 89.11(15) . . y
O5 Ru1 Cl 91.06(19) . . y
N1 Ru1 Cl 92.32(16) . . y
O1 Ru1 Cl 91.82(17) . . y
O3 Ru1 Cl 89.11(15) . . y
Ru2 Ru1 Cl 178.13(6) . . y
O2 Ru2 O6 175.5(2) . . y
O2 Ru2 N2 92.7(2) . . y
O6 Ru2 N2 91.4(2) . . y
O2 Ru2 O4 88.2(2) . . y
O6 Ru2 O4 87.7(2) . . y
N2 Ru2 O4 177.9(2) . . y
O2 Ru2 Ru1 88.87(14) . . y
O6 Ru2 Ru1 89.28(14) . . y
N2 Ru2 Ru1 90.05(15) . . y
O4 Ru2 Ru1 87.99(14) . . y
O2 Ru2 N3 90.4(2) . . y
O6 Ru2 N3 90.6(2) . . y
N2 Ru2 N3 101.1(2) . . y
O4 Ru2 N3 80.8(2) . . y
Ru1 Ru2 N3 168.82(15) . . y
C1 O1 Ru1 118.0(4) . . y
C1 O2 Ru2 118.9(5) . . y
C3 O3 Ru1 119.3(5) . . y
C3 O4 Ru2 119.7(5) . . y
C5 O5 Ru1 119.3(6) . . y
C5 O6 Ru2 117.5(6) . . y
C20 N1 C11' 116.8(8) . . ?
C20 N1 C11 113.5(8) . . y
C20 N1 Ru1 119.1(5) . . y
C11' N1 Ru1 123.1(7) . . ?
C11 N1 Ru1 126.1(6) . . y
C20 N2 C21 119.0(6) . . y
C20 N2 Ru2 117.5(5) . . y
C21 N2 Ru2 123.5(4) . . y
C40 N3 C41 113.2(7) . . y
C40 N3 C41' 115.3(7) . . ?
C40 N3 Ru2 129.0(5) . . y
C41 N3 Ru2 115.8(6) . . y
C41' N3 Ru2 115.1(5) . . ?
C40 N4 C31 122.0(7) . . y
C40 N4 C31' 121.6(7) . . ?
O2 C1 O1 125.5(7) . . ?
O2 C1 C2 117.1(9) . . ?
O1 C1 C2 117.4(8) . . ?
O3 C3 O4 123.7(7) . . ?
O3 C3 C4 120.0(8) . . ?
O4 C3 C4 116.2(7) . . ?
O5 C5 O6 125.6(8) . . ?
O5 C5 C6 117.6(9) . . ?
O6 C5 C6 116.8(10) . . ?
C16 C11 C12 126.7(17) . . ?
C16 C11 N1 124.6(15) . . ?
C12 C11 N1 108.7(14) . . ?
C17 C12 C13 118.9(19) . . ?
C17 C12 C11 123.7(16) . . ?
C13 C12 C11 117.4(18) . . ?
C14 C13 C12 113.0(19) . . ?
C15 C14 C13 130(3) . . ?
C14 C15 C16 115(2) . . ?
C11 C16 C18 123.9(19) . . ?
C11 C16 C15 117(2) . . ?
C18 C16 C15 119(2) . . ?
C12' C11' C16' 123.7(17) . . ?
C12' C11' N1 124.0(16) . . ?
C16' C11' N1 112.3(15) . . ?
C13' C12' C11' 116(2) . . ?
C13' C12' C17' 121(2) . . ?
C11' C12' C17' 123.4(18) . . ?
C12' C13' C14' 116(2) . . ?
C15' C14' C13' 129(2) . . ?
C14' C15' C16' 114(2) . . ?
C15' C16' C11' 121(2) . . ?
C15' C16' C18' 117(2) . . ?
C11' C16' C18' 121.7(18) . . ?
N1 C20 N2 123.8(6) . . ?
C26 C21 C22 120.7(7) . . ?
C26 C21 N2 120.5(6) . . ?
C22 C21 N2 118.8(6) . . ?
C23 C22 C21 118.1(8) . . ?
C23 C22 C27 120.5(7) . . ?
C21 C22 C27 121.4(7) . . ?
C24 C23 C22 122.3(8) . . ?
C23 C24 C25 118.4(7) . . ?
C26 C25 C24 121.4(8) . . ?
C21 C26 C25 118.8(7) . . ?
C21 C26 C28 120.8(7) . . ?
C25 C26 C28 120.4(8) . . ?
C32 C31 C36 120.0 . . ?
C32 C31 N4 110.9(8) . . ?
C36 C31 N4 129.0(7) . . ?
C33 C32 C31 120.0 . . ?
C33 C32 C37 114.0(10) . . ?
C31 C32 C37 125.9(10) . . ?
C32 C33 C34 120.0 . . ?
C33 C34 C35 120.0 . . ?
C36 C35 C34 120.0 . . ?
C35 C36 C31 120.0 . . ?
C35 C36 C38 123.4(10) . . ?
C31 C36 C38 116.6(10) . . ?
C32' C31' C36' 120.0 . . ?
C32' C31' N4 125.7(8) . . ?
C36' C31' N4 114.2(8) . . ?
C33' C32' C31' 120.0 . . ?
C33' C32' C37' 124.1(11) . . ?
C31' C32' C37' 115.8(11) . . ?
C32' C33' C34' 120.0 . . ?
C35' C34' C33' 120.0 . . ?
C34' C35' C36' 120.0 . . ?
C35' C36' C31' 120.0 . . ?
C35' C36' C38' 115.1(12) . . ?
C31' C36' C38' 124.9(12) . . ?
N3 C40 N4 130.0(7) . . ?
C42 C41 C46 120.0 . . ?
C42 C41 N3 119.1(8) . . ?
C46 C41 N3 120.5(8) . . ?
C41 C42 C43 120.0 . . ?
C41 C42 C47 124.2(12) . . ?
C43 C42 C47 115.5(12) . . ?
C42 C43 C44 120.0 . . ?
C45 C44 C43 120.0 . . ?
C46 C45 C44 120.0 . . ?
C45 C46 C41 120.0 . . ?
C45 C46 C48 126.0(11) . . ?
C41 C46 C48 113.6(11) . . ?
C42' C41' C46' 120.0 . . ?
C42' C41' N3 119.7(7) . . ?
C46' C41' N3 120.3(7) . . ?
C41' C42' C43' 120.0 . . ?
C41' C42' C47' 116.5(10) . . ?
C43' C42' C47' 123.4(10) . . ?
C42' C43' C44' 120.0 . . ?
C45' C44' C43' 120.0 . . ?
C44' C45' C46' 120.0 . . ?
C45' C46' C41' 120.0 . . ?
C45' C46' C48' 116.0(11) . . ?
C41' C46' C48' 123.8(11) . . ?
C52 C51 C56 120.0 . . ?
C52 C51 C57 122.5(18) . . ?
C56 C51 C57 117.1(18) . . ?
C51 C52 C53 120.0 . . ?
C54 C53 C52 120.0 . . ?
C53 C54 C55 120.0 . . ?
C56 C55 C54 120.0 . . ?
C55 C56 C51 120.0 . . ?

loop_
_geom_bond_atom_site_label_1
_geom_bond_atom_site_label_2
_geom_bond_distance
_geom_bond_site_symmetry_2
_geom_bond_publ_flag
Ru1 O5 2.030(6) . y
Ru1 N1 2.033(6) . y
Ru1 O1 2.036(5) . y
Ru1 O3 2.058(5) . y
Ru1 Ru2 2.3326(8) . y
Ru1 Cl 2.471(2) . y
Ru2 O2 2.029(4) . y
Ru2 O6 2.043(5) . y
Ru2 N2 2.051(5) . y
Ru2 O4 2.067(5) . y
Ru2 N3 2.388(5) . y
O1 C1 1.278(10) . y
O2 C1 1.251(10) . y
O3 C3 1.259(10) . y
O4 C3 1.268(10) . y
O5 C5 1.259(12) . y
O6 C5 1.264(11) . y
N1 C20 1.311(9) . y
N1 C11' 1.456(17) . ?
N1 C11 1.510(16) . y
N2 C20 1.315(8) . y
N2 C21 1.440(9) . y
N3 C40 1.263(9) . y
N3 C41 1.460(10) . y
N3 C41' 1.508(9) . ?
N4 C40 1.335(9) . y
N4 C31 1.412(9) . y
N4 C31' 1.421(10) . ?
C1 C2 1.542(12) . ?
C3 C4 1.521(12) . ?
C5 C6 1.526(14) . ?
C11 C16 1.33(3) . ?
C11 C12 1.47(2) . ?
C12 C17 1.45(3) . ?
C12 C13 1.46(3) . ?
C13 C14 1.42(3) . ?
C14 C15 1.37(4) . ?
C15 C16 1.50(3) . ?
C16 C18 1.46(4) . ?
C11' C12' 1.44(3) . ?
C11' C16' 1.45(3) . ?
C12' C13' 1.40(3) . ?
C12' C17' 1.46(3) . ?
C13' C14' 1.54(3) . ?
C14' C15' 1.29(4) . ?
C15' C16' 1.41(3) . ?
C16' C18' 1.59(4) . ?
C21 C26 1.392(10) . ?
C21 C22 1.411(10) . ?
C22 C23 1.385(11) . ?
C22 C27 1.496(12) . ?
C23 C24 1.380(12) . ?
C24 C25 1.395(12) . ?
C25 C26 1.392(11) . ?
C26 C28 1.520(11) . ?
C31 C32 1.3900 . ?
C31 C36 1.3900 . ?
C32 C33 1.3900 . ?
C32 C37 1.476(19) . ?
C33 C34 1.3900 . ?
C34 C35 1.3900 . ?
C35 C36 1.3900 . ?
C36 C38 1.54(2) . ?
C31' C32' 1.3900 . ?
C31' C36' 1.3900 . ?
C32' C33' 1.3900 . ?
C32' C37' 1.55(3) . ?
C33' C34' 1.3900 . ?
C34' C35' 1.3900 . ?
C35' C36' 1.3900 . ?
C36' C38' 1.40(2) . ?
C41 C42 1.3900 . ?
C41 C46 1.3900 . ?
C42 C43 1.3900 . ?
C42 C47 1.49(2) . ?
C43 C44 1.3900 . ?
C44 C45 1.3900 . ?
C45 C46 1.3900 . ?
C46 C48 1.58(2) . ?
C41' C42' 1.3900 . ?
C41' C46' 1.3900 . ?
C42' C43' 1.3900 . ?
C42' C47' 1.58(2) . ?
C43' C44' 1.3900 . ?
C44' C45' 1.3900 . ?
C45' C46' 1.3900 . ?
C46' C48' 1.43(2) . ?
C51 C52 1.3900 . ?
C51 C56 1.3900 . ?
C51 C57 1.46(2) . ?
C52 C53 1.3900 . ?
C53 C54 1.3900 . ?
C54 C55 1.3900 . ?
C55 C56 1.3900 . ?
